data_7210464
loop_
_publ_author_name
'Avasthi, Kamlakar'
'Ansari, Amantullah'
'Kant, Ruchir'
'Maulik, Prakas R.'
'Ravikumar, Krishnan'
'Chattopadhyay, Partha'
'Adhikary, Nirmal D.'

_publ_section_title
;
 An alternative to &#x2018;propylene/Leonard linker&#x2019; for studying
 arene interactions in flexible pyrazolo[3,4-d]pyrimidine core based
 models both at molecular and supramolecular levels
;
_journal_issue 6
_journal_name_full CrystEngComm
_journal_page_first 2039
_journal_paper_doi 10.1039/c0ce00336k
_journal_volume 13
_journal_year 2011
_chemical_formula_moiety 'C18 H20 N8 S4'
_chemical_formula_sum 'C18 H20 N8 S4'
_chemical_formula_weight 476.66
_chemical_melting_point 156
_chemical_name_common
;
1,3-Bis(4,6-dimethyl sulfanyl-1H-pyrazolo(3,4-d) pyrimidin-1-
yl)-2-methylenyl propane
;
_chemical_name_systematic
;
1,3-Bis(4,6-dimethyl sulfanyl-1H-pyrazolo[3,4-d]
pyrimidin-1-yl)-2-methylenyl propane
;
_space_group_IT_number 2
_symmetry_cell_setting triclinic
_symmetry_space_group_name_Hall '-P 1'
_symmetry_space_group_name_H-M 'P -1'
_atom_sites_solution_hydrogens geom
_atom_sites_solution_primary direct
_atom_sites_solution_secondary difmap
_audit_creation_method SHELXL-97
_cell_angle_alpha 102.828(5)
_cell_angle_beta 102.183(5)
_cell_angle_gamma 107.820(5)
_cell_formula_units_Z 2
_cell_length_a 9.122(5)
_cell_length_b 9.560(5)
_cell_length_c 14.181(5)
_cell_measurement_reflns_used 6794
_cell_measurement_temperature 294(2)
_cell_measurement_theta_max 27.97
_cell_measurement_theta_min 2.35
_cell_volume 1094.9(9)
_computing_cell_refinement 'SAINT (Bruker, 2001)'
_computing_data_collection 'SMART (Bruker, 2001)'
_computing_data_reduction SAINT
_computing_molecular_graphics 'SHELXTL/PC (Sheldrick, 1990)'
_computing_publication_material SHELXL97
_computing_structure_refinement 'SHELXL-97 (Sheldrick, 2008)'
_computing_structure_solution 'SHELXS-97 (Sheldrick, 2008)'
_diffrn_ambient_temperature 294(2)
_diffrn_measured_fraction_theta_full 0.908
_diffrn_measured_fraction_theta_max 0.908
_diffrn_measurement_device 'Bruker SMART APEX CCD area-detector'
_diffrn_measurement_device_type 'CCD Area Detector'
_diffrn_measurement_method '\w scan'
_diffrn_radiation_monochromator graphite
_diffrn_radiation_source 'fine-focus sealed tube'
_diffrn_radiation_type MoK\a
_diffrn_radiation_wavelength 0.71069
_diffrn_reflns_av_R_equivalents 0.0161
_diffrn_reflns_av_sigmaI/netI 0.0170
_diffrn_reflns_limit_h_max 10
_diffrn_reflns_limit_h_min -10
_diffrn_reflns_limit_k_max 11
_diffrn_reflns_limit_k_min -11
_diffrn_reflns_limit_l_max 12
_diffrn_reflns_limit_l_min -12
_diffrn_reflns_number 9810
_diffrn_reflns_theta_full 25.00
_diffrn_reflns_theta_max 25.00
_diffrn_reflns_theta_min 1.54
_diffrn_standards_number 0
_exptl_absorpt_coefficient_mu 0.457
_exptl_absorpt_correction_type none
_exptl_crystal_colour colourless
_exptl_crystal_density_diffrn 1.446
_exptl_crystal_density_method 'not measured'
_exptl_crystal_description 'rectangular block'
_exptl_crystal_F_000 496
_exptl_crystal_size_max 0.275
_exptl_crystal_size_mid 0.20
_exptl_crystal_size_min 0.15
_refine_diff_density_max 0.407
_refine_diff_density_min -0.336
_refine_diff_density_rms 0.061
_refine_ls_extinction_method none
_refine_ls_goodness_of_fit_ref 1.033
_refine_ls_hydrogen_treatment constr
_refine_ls_matrix_type full
_refine_ls_number_parameters 275
_refine_ls_number_reflns 3490
_refine_ls_number_restraints 0
_refine_ls_restrained_S_all 1.033
_refine_ls_R_factor_all 0.0397
_refine_ls_R_factor_gt 0.0369
_refine_ls_shift/su_max 0.001
_refine_ls_shift/su_mean 0.000
_refine_ls_structure_factor_coef Fsqd
_refine_ls_weighting_details 'calc w=1/[\s^2^(Fo^2^)+(0.0545P)^2^+0.3903P] where P=(Fo^2^+2Fc^2^)/3'
_refine_ls_weighting_scheme calc
_refine_ls_wR_factor_gt 0.0990
_refine_ls_wR_factor_ref 0.1017
_reflns_number_gt 3197
_reflns_number_total 3490
_reflns_threshold_expression >2sigma(I)
_cod_data_source_file c0ce00336k.txt
_cod_data_source_block 7a
_cod_depositor_comments
;
The following automatic conversions were performed:

'_symmetry_cell_setting' value 'Triclinic' changed to 'triclinic'
according to the built-in table from CIF Core dictionary named
'cif_core.dic' version 2.4.1 from 2010-06-29.

Automatic conversion script
Id: cif_fix_values 1891 2012-01-12 08:04:46Z andrius 
;
_cod_original_sg_symbol_H-M P-1
_cod_database_code 7210464

loop_
_symmetry_equiv_pos_as_xyz
'x, y, z'
'-x, -y, -z'

loop_
_atom_site_label
_atom_site_type_symbol
_atom_site_fract_x
_atom_site_fract_y
_atom_site_fract_z
_atom_site_U_iso_or_equiv
_atom_site_adp_type
_atom_site_occupancy
_atom_site_symmetry_multiplicity
_atom_site_calc_flag
_atom_site_refinement_flags
C3 C 0.6081(3) 0.3358(3) 0.90491(19) 0.0726(6) Uani 1 1 d .
H3 H 0.6890 0.3055 0.9351 0.087 Uiso 1 1 calc R
C4 C 0.7439(3) 0.6405(3) 0.95647(16) 0.0568(5) Uani 1 1 d .
C6 C 0.5552(2) 0.7343(2) 0.89044(15) 0.0501(5) Uani 1 1 d .
C8 C 0.2138(3) 0.2604(3) 0.75619(19) 0.0662(6) Uani 1 1 d .
H8A H 0.1767 0.3414 0.7438 0.079 Uiso 1 1 calc R
H8B H 0.1482 0.2071 0.7924 0.079 Uiso 1 1 calc R
C9 C 0.1897(2) 0.1486(2) 0.65660(17) 0.0554(5) Uani 1 1 d .
C10 C 0.0898(3) 0.0040(2) 0.6282(2) 0.0711(6) Uani 1 1 d .
H10A H 0.0804 -0.0642 0.5671 0.085 Uiso 1 1 calc R
H10B H 0.0286 -0.0302 0.6691 0.085 Uiso 1 1 calc R
C11 C 0.3167(2) 0.8459(3) 0.83014(19) 0.0658(6) Uani 1 1 d .
H11A H 0.2831 0.7716 0.7643 0.099 Uiso 1 1 calc R
H11B H 0.2897 0.9336 0.8239 0.099 Uiso 1 1 calc R
H11C H 0.2626 0.7999 0.8731 0.099 Uiso 1 1 calc R
C12 C 1.0398(3) 0.8685(4) 1.0614(3) 0.1069(11) Uani 1 1 d .
H12A H 1.0558 0.8976 1.0027 0.160 Uiso 1 1 calc R
H12B H 1.1425 0.8983 1.1108 0.160 Uiso 1 1 calc R
H12C H 0.9762 0.9194 1.0899 0.160 Uiso 1 1 calc R
C3A C 0.6266(3) 0.4912(3) 0.91355(16) 0.0581(5) Uani 1 1 d .
C4A C 0.5212(2) 0.7495(2) 0.62238(15) 0.0470(4) Uani 1 1 d .
C6A C 0.6980(2) 0.6357(2) 0.67541(15) 0.0459(4) Uani 1 1 d .
C7A C 0.4759(2) 0.4814(2) 0.85799(15) 0.0531(5) Uani 1 1 d .
C8A C 0.2898(2) 0.2071(2) 0.59245(18) 0.0588(5) Uani 1 1 d .
H8C H 0.3973 0.2077 0.6184 0.071 Uiso 1 1 calc R
H8D H 0.2430 0.1364 0.5239 0.071 Uiso 1 1 calc R
C11A C 0.9066(3) 0.4925(3) 0.7357(2) 0.0711(7) Uani 1 1 d .
H11E H 0.8359 0.4516 0.7725 0.107 Uiso 1 1 calc R
H11D H 1.0146 0.5036 0.7689 0.107 Uiso 1 1 calc R
H11F H 0.8713 0.4234 0.6679 0.107 Uiso 1 1 calc R
C12A C 0.6657(3) 1.0638(2) 0.6616(2) 0.0729(7) Uani 1 1 d .
H12D H 0.6976 1.0751 0.7327 0.109 Uiso 1 1 calc R
H12E H 0.6549 1.1570 0.6524 0.109 Uiso 1 1 calc R
H12F H 0.7462 1.0438 0.6326 0.109 Uiso 1 1 calc R
C3AA C 0.3942(2) 0.6069(2) 0.59757(14) 0.0469(4) Uani 1 1 d .
C7AA C 0.4396(2) 0.4867(2) 0.61494(14) 0.0444(4) Uani 1 1 d .
C3B C 0.2233(2) 0.5412(2) 0.56083(16) 0.0570(5) Uani 1 1 d .
H3B H 0.1581 0.5949 0.5427 0.068 Uiso 1 1 calc R
N1 N 0.3813(2) 0.3304(2) 0.81964(14) 0.0619(5) Uani 1 1 d .
N2 N 0.4630(3) 0.2404(2) 0.84920(17) 0.0759(6) Uani 1 1 d .
N5 N 0.7090(2) 0.7611(2) 0.94474(13) 0.0554(4) Uani 1 1 d .
N7 N 0.43322(19) 0.60052(18) 0.84479(12) 0.0508(4) Uani 1 1 d .
N1A N 0.30292(18) 0.36092(18) 0.58925(13) 0.0518(4) Uani 1 1 d .
N2A N 0.1688(2) 0.3946(2) 0.55569(14) 0.0610(5) Uani 1 1 d .
N5A N 0.67233(18) 0.76332(17) 0.66133(12) 0.0484(4) Uani 1 1 d .
N7A N 0.59103(18) 0.49451(17) 0.65375(12) 0.0465(4) Uani 1 1 d .
S1 S 0.53030(6) 0.90648(6) 0.88428(5) 0.05955(18) Uani 1 1 d .
S2 S 0.93788(8) 0.66569(8) 1.02603(5) 0.0781(2) Uani 1 1 d .
S1A S 0.90298(6) 0.67705(6) 0.73130(5) 0.06184(19) Uani 1 1 d .
S2A S 0.47698(7) 0.90635(6) 0.60030(5) 0.06462(19) Uani 1 1 d .

loop_
_atom_site_aniso_label
_atom_site_aniso_U_11
_atom_site_aniso_U_22
_atom_site_aniso_U_33
_atom_site_aniso_U_23
_atom_site_aniso_U_13
_atom_site_aniso_U_12
C3 0.0858(17) 0.0680(14) 0.0717(16) 0.0278(12) 0.0154(13) 0.0398(14)
C4 0.0582(12) 0.0704(13) 0.0477(12) 0.0185(10) 0.0137(9) 0.0331(11)
C6 0.0459(10) 0.0547(11) 0.0488(12) 0.0117(9) 0.0134(8) 0.0211(9)
C8 0.0649(14) 0.0554(12) 0.0821(17) 0.0230(11) 0.0334(12) 0.0186(10)
C9 0.0443(10) 0.0413(10) 0.0753(15) 0.0171(9) 0.0140(9) 0.0121(8)
C10 0.0591(13) 0.0486(11) 0.0953(18) 0.0259(11) 0.0143(12) 0.0093(10)
C11 0.0432(11) 0.0592(12) 0.0877(17) 0.0168(11) 0.0082(10) 0.0211(9)
C12 0.0540(15) 0.107(2) 0.143(3) 0.060(2) -0.0065(16) 0.0159(15)
C3A 0.0683(13) 0.0633(13) 0.0500(12) 0.0203(10) 0.0166(10) 0.0329(11)
C4A 0.0453(10) 0.0489(10) 0.0489(12) 0.0209(8) 0.0136(8) 0.0167(8)
C6A 0.0384(9) 0.0467(10) 0.0530(12) 0.0188(8) 0.0137(8) 0.0138(8)
C7A 0.0632(13) 0.0519(11) 0.0474(12) 0.0151(9) 0.0191(9) 0.0239(10)
C8A 0.0488(11) 0.0421(10) 0.0771(15) 0.0089(9) 0.0205(10) 0.0110(8)
C11A 0.0539(12) 0.0660(14) 0.1043(19) 0.0366(13) 0.0219(12) 0.0308(11)
C12A 0.0710(15) 0.0505(12) 0.0868(17) 0.0223(11) 0.0084(12) 0.0182(11)
C3AA 0.0414(9) 0.0520(10) 0.0474(11) 0.0193(8) 0.0112(8) 0.0161(8)
C7AA 0.0388(9) 0.0460(10) 0.0452(11) 0.0126(8) 0.0139(8) 0.0116(8)
C3B 0.0405(10) 0.0616(12) 0.0653(14) 0.0231(10) 0.0078(9) 0.0171(9)
N1 0.0703(11) 0.0506(10) 0.0640(12) 0.0184(8) 0.0171(9) 0.0226(9)
N2 0.0968(16) 0.0593(11) 0.0827(15) 0.0319(10) 0.0256(12) 0.0377(11)
N5 0.0470(9) 0.0609(10) 0.0556(11) 0.0136(8) 0.0097(8) 0.0233(8)
N7 0.0510(9) 0.0490(9) 0.0506(10) 0.0121(7) 0.0134(7) 0.0198(7)
N1A 0.0380(8) 0.0467(9) 0.0637(11) 0.0147(7) 0.0128(7) 0.0094(7)
N2A 0.0392(8) 0.0606(11) 0.0720(12) 0.0163(9) 0.0074(8) 0.0126(8)
N5A 0.0396(8) 0.0471(8) 0.0594(11) 0.0227(7) 0.0126(7) 0.0142(7)
N7A 0.0391(8) 0.0452(8) 0.0563(10) 0.0180(7) 0.0153(7) 0.0146(6)
S1 0.0417(3) 0.0467(3) 0.0803(4) 0.0101(2) 0.0076(2) 0.0169(2)
S2 0.0660(4) 0.0951(5) 0.0782(5) 0.0290(4) 0.0060(3) 0.0454(4)
S1A 0.0354(3) 0.0556(3) 0.0915(5) 0.0304(3) 0.0095(2) 0.0138(2)
S2A 0.0550(3) 0.0565(3) 0.0864(4) 0.0351(3) 0.0107(3) 0.0238(2)

loop_
_atom_type_symbol
_atom_type_description
_atom_type_scat_dispersion_real
_atom_type_scat_dispersion_imag
_atom_type_scat_source
C C 0.0033 0.0016 'International Tables Vol C Tables 4.2.6.8 and 6.1.1.4'
H H 0.0000 0.0000 'International Tables Vol C Tables 4.2.6.8 and 6.1.1.4'
N N 0.0061 0.0033 'International Tables Vol C Tables 4.2.6.8 and 6.1.1.4'
S S 0.1246 0.1234 'International Tables Vol C Tables 4.2.6.8 and 6.1.1.4'

loop_
_geom_angle_atom_site_label_1
_geom_angle_atom_site_label_2
_geom_angle_atom_site_label_3
_geom_angle
N2 C3 C3A 111.5(2)
N5 C4 C3A 120.59(19)
N5 C4 S2 120.32(17)
C3A C4 S2 119.09(16)
N7 C6 N5 128.47(18)
N7 C6 S1 120.24(15)
N5 C6 S1 111.29(14)
N1 C8 C9 113.17(18)
C10 C9 C8A 121.3(2)
C10 C9 C8 121.8(2)
C8A C9 C8 116.86(17)
C7A C3A C4 115.33(18)
C7A C3A C3 104.3(2)
C4 C3A C3 140.4(2)
N5A C4A C3AA 120.17(17)
N5A C4A S2A 120.82(14)
C3AA C4A S2A 119.01(15)
N7A C6A N5A 128.59(17)
N7A C6A S1A 120.12(14)
N5A C6A S1A 111.28(13)
N1 C7A N7 126.43(19)
N1 C7A C3A 107.08(18)
N7 C7A C3A 126.49(19)
N1A C8A C9 113.81(17)
C7AA C3AA C4A 115.53(17)
C7AA C3AA C3B 104.49(17)
C4A C3AA C3B 139.95(18)
N7A C7AA N1A 126.04(18)
N7A C7AA C3AA 126.60(17)
N1A C7AA C3AA 107.32(16)
N2A C3B C3AA 111.36(18)
C7A N1 N2 111.03(19)
C7A N1 C8 128.23(18)
N2 N1 C8 120.73(19)
C3 N2 N1 106.08(19)
C4 N5 C6 117.61(18)
C6 N7 C7A 111.48(17)
C7AA N1A N2A 110.92(16)
C7AA N1A C8A 127.40(17)
N2A N1A C8A 121.66(16)
C3B N2A N1A 105.91(16)
C4A N5A C6A 117.63(16)
C6A N7A C7AA 111.46(16)
C6 S1 C11 102.81(10)
C4 S2 C12 102.20(12)
C6A S1A C11A 102.81(10)
C4A S2A C12A 102.80(11)

loop_
_geom_bond_atom_site_label_1
_geom_bond_atom_site_label_2
_geom_bond_distance
C3 N2 1.306(3)
C3 C3A 1.417(3)
C4 N5 1.321(3)
C4 C3A 1.399(3)
C4 S2 1.749(2)
C6 N7 1.323(3)
C6 N5 1.365(3)
C6 S1 1.748(2)
C8 N1 1.455(3)
C8 C9 1.497(3)
C9 C10 1.316(3)
C9 C8A 1.496(3)
C11 S1 1.789(2)
C12 S2 1.773(3)
C3A C7A 1.397(3)
C4A N5A 1.326(2)
C4A C3AA 1.404(3)
C4A S2A 1.742(2)
C6A N7A 1.324(2)
C6A N5A 1.359(2)
C6A S1A 1.750(2)
C7A N1 1.347(3)
C7A N7 1.348(2)
C8A N1A 1.450(3)
C11A S1A 1.789(2)
C12A S2A 1.785(2)
C3AA C7AA 1.388(3)
C3AA C3B 1.417(3)
C7AA N7A 1.347(3)
C7AA N1A 1.353(2)
C3B N2A 1.315(3)
N1 N2 1.376(3)
N1A N2A 1.375(2)

loop_
_geom_torsion_atom_site_label_1
_geom_torsion_atom_site_label_2
_geom_torsion_atom_site_label_3
_geom_torsion_atom_site_label_4
_geom_torsion
N1 C8 C9 C10 122.8(2)
N1 C8 C9 C8A -54.7(3)
N5 C4 C3A C7A 0.9(3)
S2 C4 C3A C7A -179.07(16)
N5 C4 C3A C3 179.1(3)
S2 C4 C3A C3 -0.8(4)
N2 C3 C3A C7A 0.8(3)
N2 C3 C3A C4 -177.6(3)
C4 C3A C7A N1 177.77(19)
C3 C3A C7A N1 -1.1(2)
C4 C3A C7A N7 -1.9(3)
C3 C3A C7A N7 179.2(2)
C10 C9 C8A N1A 140.1(2)
C8 C9 C8A N1A -42.4(3)
N5A C4A C3AA C7AA -1.2(3)
S2A C4A C3AA C7AA 178.38(14)
N5A C4A C3AA C3B 176.4(2)
S2A C4A C3AA C3B -4.1(4)
C4A C3AA C7AA N7A 0.9(3)
C3B C3AA C7AA N7A -177.52(19)
C4A C3AA C7AA N1A 178.58(17)
C3B C3AA C7AA N1A 0.2(2)
C7AA C3AA C3B N2A -0.2(2)
C4A C3AA C3B N2A -177.9(2)
N7 C7A N1 N2 -179.27(19)
C3A C7A N1 N2 1.0(2)
N7 C7A N1 C8 -0.1(4)
C3A C7A N1 C8 -179.8(2)
C9 C8 N1 C7A 121.8(2)
C9 C8 N1 N2 -59.1(3)
C3A C3 N2 N1 -0.2(3)
C7A N1 N2 C3 -0.5(3)
C8 N1 N2 C3 -179.8(2)
C3A C4 N5 C6 0.6(3)
S2 C4 N5 C6 -179.43(15)
N7 C6 N5 C4 -1.5(3)
S1 C6 N5 C4 179.15(15)
N5 C6 N7 C7A 0.7(3)
S1 C6 N7 C7A 179.92(14)
N1 C7A N7 C6 -178.48(19)
C3A C7A N7 C6 1.2(3)
N7A C7AA N1A N2A 177.62(18)
C3AA C7AA N1A N2A -0.1(2)
N7A C7AA N1A C8A -3.7(3)
C3AA C7AA N1A C8A 178.60(19)
C9 C8A N1A C7AA 123.0(2)
C9 C8A N1A N2A -58.4(3)
C3AA C3B N2A N1A 0.2(2)
C7AA N1A N2A C3B 0.0(2)
C8A N1A N2A C3B -178.83(18)
C3AA C4A N5A C6A 0.3(3)
S2A C4A N5A C6A -179.26(14)
N7A C6A N5A C4A 1.2(3)
S1A C6A N5A C4A -177.94(14)
N5A C6A N7A C7AA -1.5(3)
S1A C6A N7A C7AA 177.60(14)
N1A C7AA N7A C6A -176.95(18)
C3AA C7AA N7A C6A 0.4(3)
N7 C6 S1 C11 10.2(2)
N5 C6 S1 C11 -170.46(15)
N5 C4 S2 C12 -1.0(2)
C3A C4 S2 C12 178.9(2)
N7A C6A S1A C11A 3.65(19)
N5A C6A S1A C11A -177.12(15)
N5A C4A S2A C12A -9.7(2)
C3AA C4A S2A C12A 170.72(17)
